data_4319185
loop_
_publ_author_name
'Bing Luo'
'Maren Pink'
'Wayne L. Gladfelter'

_publ_section_title
;
 Gallane Complexes with Amido-Amine Ligands
;
_journal_name_full 'Inorganic Chemistry'
_journal_page_first 307
_journal_page_last 311
_journal_paper_doi 10.1021/ic0008565
_journal_volume 40
_journal_year 2001
_chemical_compound_source 'Bing Luo, Wayne L. Gladfelter'
_chemical_formula_sum 'C14 H38 Ga2 N4'
_chemical_formula_weight 401.92
_chemical_name_common 99068
_chemical_name_systematic
;
 ?
;
_space_group_IT_number 14
_symmetry_cell_setting monoclinic
_symmetry_space_group_name_Hall '-P 2yn'
_symmetry_space_group_name_H-M 'P 1 21/n 1'
_atom_sites_solution_hydrogens mixed
_atom_sites_solution_primary direct
_atom_sites_solution_secondary difmap
_audit_creation_method SHELXL
_cell_angle_alpha 90.000(1)
_cell_angle_beta 105.155(1)
_cell_angle_gamma 90.000(1)
_cell_formula_units_Z 2
_cell_length_a 12.1974(7)
_cell_length_b 6.2638(3)
_cell_length_c 13.9611(8)
_cell_measurement_reflns_used 4649
_cell_measurement_temperature 173(2)
_cell_volume 1029.56(10)
_computing_cell_refinement 'SAINT, Siemens'
_computing_data_collection 'SMART, Siemens'
_computing_data_reduction 'Saint, Siemens'
_computing_molecular_graphics 'SHELXTL, V. 5.1, Siemens'
_computing_structure_refinement 'SHELXL-93 (Sheldrick, 1993)'
_computing_structure_solution 'SHELXS-86 (Sheldrick, 1990)'
_diffrn_ambient_temperature 173(2)
_diffrn_measurement_device 'SAMRT CCD, Siemens'
_diffrn_measurement_method 'omega-scans, area detector'
_diffrn_radiation_monochromator graphite
_diffrn_radiation_source 'normal-focus sealed tube'
_diffrn_radiation_type MoK\a
_diffrn_radiation_wavelength 0.71073
_diffrn_reflns_av_R_equivalents 0.0198
_diffrn_reflns_av_sigmaI/netI 0.0203
_diffrn_reflns_limit_h_max 14
_diffrn_reflns_limit_h_min -14
_diffrn_reflns_limit_k_max 7
_diffrn_reflns_limit_k_min -6
_diffrn_reflns_limit_l_max 16
_diffrn_reflns_limit_l_min -16
_diffrn_reflns_number 6131
_diffrn_reflns_theta_max 25.01
_diffrn_reflns_theta_min 1.98
_exptl_absorpt_coefficient_mu 2.615
_exptl_absorpt_correction_T_max 1.0000
_exptl_absorpt_correction_T_min 0.6691
_exptl_absorpt_correction_type 'Sadabs, Sheldrick, 1996'
_exptl_crystal_colour plate
_exptl_crystal_density_diffrn 1.296
_exptl_crystal_description colorless
_exptl_crystal_F_000 424
_exptl_crystal_size_max 0.30
_exptl_crystal_size_mid 0.20
_exptl_crystal_size_min 0.10
_refine_diff_density_max 0.245
_refine_diff_density_min -0.199
_refine_diff_density_rms 0.043
_refine_ls_extinction_method none
_refine_ls_goodness_of_fit_all 1.025
_refine_ls_goodness_of_fit_obs 1.056
_refine_ls_hydrogen_treatment mixed
_refine_ls_matrix_type full
_refine_ls_number_parameters 167
_refine_ls_number_reflns 1811
_refine_ls_number_restraints 0
_refine_ls_restrained_S_all 1.025
_refine_ls_restrained_S_obs 1.056
_refine_ls_R_factor_all 0.0225
_refine_ls_R_factor_obs 0.0183
_refine_ls_shift/esd_max 0.269
_refine_ls_shift/esd_mean 0.008
_refine_ls_structure_factor_coef Fsqd
_refine_ls_weighting_details 'w=1/[\s^2^(Fo^2^)+(0.0293P)^2^+0.0777P] where P=(Fo^2^+2Fc^2^)/3'
_refine_ls_weighting_scheme calc
_refine_ls_wR_factor_all 0.0473
_refine_ls_wR_factor_obs 0.0457
_reflns_number_observed 1614
_reflns_number_total 1811
_reflns_observed_criterion >2sigma(I)
_cod_data_source_file ic0008565_1.cif
_cod_data_source_block 99068
_cod_depositor_comments
;
The following automatic conversions were performed:

'_refine_ls_weighting_scheme' value 'calc
w=1/[\s^2^(Fo^2^)+(0.0293P)^2^+0.0777P] where P=(Fo^2^+2Fc^2^)/3' was
changed to 'calc'. New tag '_refine_ls_weighting_details' was
created. The value of the new tag was set to
'w=1/[\s^2^(Fo^2^)+(0.0293P)^2^+0.0777P] where P=(Fo^2^+2Fc^2^)/3'.

Automatic conversion script
Id: cif_fix_values 3143 2015-03-26 13:38:13Z robertas 
;
_cod_database_code 4319185

loop_
_symmetry_equiv_pos_as_xyz
'x, y, z'
'-x+1/2, y+1/2, -z+1/2'
'-x, -y, -z'
'x-1/2, -y-1/2, z-1/2'

loop_
_atom_site_aniso_label
_atom_site_aniso_U_11
_atom_site_aniso_U_22
_atom_site_aniso_U_33
_atom_site_aniso_U_23
_atom_site_aniso_U_13
_atom_site_aniso_U_12
Ga1 0.02499(12) 0.02450(13) 0.02761(12) 0.00556(7) -0.00079(7) -0.00587(7)
N1 0.0231(7) 0.0271(8) 0.0239(7) 0.0038(6) -0.0028(6) -0.0033(6)
N2 0.0269(7) 0.0321(8) 0.0237(7) 0.0002(6) 0.0013(5) -0.0027(6)
C1 0.0354(10) 0.0269(10) 0.0252(9) -0.0002(7) -0.0012(7) -0.0063(7)
C2 0.0353(9) 0.0271(9) 0.0261(8) -0.0011(7) 0.0089(7) -0.0054(7)
C3 0.0372(10) 0.0350(10) 0.0346(10) 0.0036(8) 0.0097(8) -0.0094(8)
C4 0.0587(15) 0.0493(14) 0.0331(11) -0.0053(10) 0.0189(10) -0.0049(11)
C5 0.0307(9) 0.0289(10) 0.0313(9) -0.0020(7) 0.0065(7) -0.0002(8)
C6 0.0541(13) 0.0476(12) 0.0318(10) 0.0063(9) 0.0037(9) -0.0115(11)
C7 0.0410(11) 0.0476(13) 0.0334(10) -0.0049(9) 0.0021(8) -0.0132(9)

loop_
_atom_site_label
_atom_site_type_symbol
_atom_site_fract_x
_atom_site_fract_y
_atom_site_fract_z
_atom_site_U_iso_or_equiv
_atom_site_thermal_displace_type
_atom_site_occupancy
_atom_site_calc_flag
_atom_site_refinement_flags
_atom_site_disorder_group
Ga1 Ga 0.455519(14) 0.79991(3) 0.022863(12) 0.02714(8) Uani 1 d . .
N1 N 0.60475(11) 0.9023(2) 0.00724(10) 0.0264(3) Uani 1 d . .
N2 N 0.83182(11) 0.7759(2) 0.13630(10) 0.0286(3) Uani 1 d . .
C1 C 0.6523(2) 0.7942(3) -0.06746(12) 0.0309(4) Uani 1 d . .
C2 C 0.78041(15) 0.8215(3) -0.05293(12) 0.0294(4) Uani 1 d . .
C3 C 0.8120(2) 1.0583(3) -0.05039(15) 0.0355(4) Uani 1 d . .
C4 C 0.8111(2) 0.7150(4) -0.1415(2) 0.0457(5) Uani 1 d . .
C5 C 0.8472(2) 0.7009(3) 0.04045(12) 0.0306(4) Uani 1 d . .
C6 C 0.8310(2) 0.5958(4) 0.20255(15) 0.0459(5) Uani 1 d . .
C7 C 0.9218(2) 0.9235(4) 0.18563(15) 0.0421(5) Uani 1 d . .
H1 H 0.4549(18) 0.7582(31) 0.1287(15) 0.047(6) Uiso 1 d . .
H2 H 0.3993(16) 0.6467(33) -0.0572(14) 0.046(5) Uiso 1 d . .
H1N H 0.6513(15) 0.8927(30) 0.0595(13) 0.026(4) Uiso 1 d . .
H11 H 0.6372(14) 0.6437(30) -0.0710(12) 0.024(4) Uiso 1 d . .
H12 H 0.6136(14) 0.8450(28) -0.1301(14) 0.027(4) Uiso 1 d . .
H31 H 0.8924(18) 1.0709(32) -0.0401(15) 0.046(6) Uiso 1 d . .
H32 H 0.7947(15) 1.1378(31) 0.0027(14) 0.031(5) Uiso 1 d . .
H33 H 0.7750(19) 1.1159(39) -0.1116(17) 0.055(6) Uiso 1 d . .
H41 H 0.7881(18) 0.5701(40) -0.1483(16) 0.055(6) Uiso 1 d . .
H42 H 0.7727(22) 0.7794(33) -0.2028(19) 0.058(7) Uiso 1 d . .
H43 H 0.8904(22) 0.7176(35) -0.1346(17) 0.054(7) Uiso 1 d . .
H51 H 0.9317(16) 0.6996(27) 0.0449(13) 0.031(5) Uiso 1 d . .
H52 H 0.8245(14) 0.5566(31) 0.0314(12) 0.030(5) Uiso 1 d . .
H61 H 0.7696(18) 0.4933(35) 0.1709(16) 0.059(6) Uiso 1 d . .
H62 H 0.8197(19) 0.6474(39) 0.2603(18) 0.058(7) Uiso 1 d . .
H63 H 0.9084(18) 0.5170(34) 0.2192(15) 0.053(6) Uiso 1 d . .
H71 H 0.9960(21) 0.8575(39) 0.1965(16) 0.057(7) Uiso 1 d . .
H72 H 0.9247(16) 1.0413(34) 0.1437(15) 0.046(6) Uiso 1 d . .
H73 H 0.9096(16) 0.9701(33) 0.2491(17) 0.050(6) Uiso 1 d . .

loop_
_atom_type_symbol
_atom_type_description
_atom_type_scat_dispersion_real
_atom_type_scat_dispersion_imag
_atom_type_scat_source
C C 0.0033 0.0016 'International Tables Vol C Tables 4.2.6.8 and 6.1.1.4'
H H 0.0000 0.0000 'International Tables Vol C Tables 4.2.6.8 and 6.1.1.4'
N N 0.0061 0.0033 'International Tables Vol C Tables 4.2.6.8 and 6.1.1.4'
Ga Ga 0.2307 1.6083 'International Tables Vol C Tables 4.2.6.8 and 6.1.1.4'

loop_
_geom_angle_atom_site_label_1
_geom_angle_atom_site_label_2
_geom_angle_atom_site_label_3
_geom_angle
_geom_angle_site_symmetry_1
_geom_angle_site_symmetry_3
_geom_angle_publ_flag
N1 Ga1 N1 88.46(6) . 3_675 ?
N1 Ga1 Ga1 44.42(4) . 3_675 ?
N1 Ga1 Ga1 44.03(4) 3_675 3_675 ?
N1 Ga1 H1 113.7(8) . . ?
N1 Ga1 H1 105.8(7) 3_675 . ?
Ga1 Ga1 H1 118.0(7) 3_675 . ?
N1 Ga1 H2 112.2(7) . . ?
N1 Ga1 H2 111.6(8) 3_675 . ?
Ga1 Ga1 H2 121.3(7) 3_675 . ?
H1 Ga1 H2 120.3(10) . . ?
C1 N1 Ga1 117.75(10) . . ?
C1 N1 Ga1 117.77(11) . 3_675 ?
Ga1 N1 Ga1 91.54(6) . 3_675 ?
C1 N1 H1N 107.0(13) . . ?
Ga1 N1 H1N 109.0(12) . . ?
Ga1 N1 H1N 113.2(14) 3_675 . ?
C6 N2 C7 108.58(15) . . ?
C6 N2 C5 110.6(2) . . ?
C7 N2 C5 111.74(15) . . ?
N1 C1 C2 115.38(13) . . ?
N1 C1 H11 112.4(10) . . ?
C2 C1 H11 107.0(10) . . ?
N1 C1 H12 108.0(11) . . ?
C2 C1 H12 109.5(10) . . ?
H11 C1 H12 104.1(14) . . ?
C3 C2 C1 110.68(15) . . ?
C3 C2 C4 109.1(2) . . ?
C1 C2 C4 107.5(2) . . ?
C3 C2 C5 112.38(14) . . ?
C1 C2 C5 110.64(14) . . ?
C4 C2 C5 106.4(2) . . ?
C2 C3 H31 109.0(12) . . ?
C2 C3 H32 114.5(11) . . ?
H31 C3 H32 105.4(16) . . ?
C2 C3 H33 107.3(15) . . ?
H31 C3 H33 109.7(17) . . ?
H32 C3 H33 110.9(18) . . ?
C2 C4 H41 111.6(13) . . ?
C2 C4 H42 111.9(14) . . ?
H41 C4 H42 104.7(18) . . ?
C2 C4 H43 111.6(14) . . ?
H41 C4 H43 107.1(19) . . ?
H42 C4 H43 109.6(20) . . ?
N2 C5 C2 116.52(14) . . ?
N2 C5 H51 108.4(10) . . ?
C2 C5 H51 111.0(10) . . ?
N2 C5 H52 108.9(10) . . ?
C2 C5 H52 106.5(10) . . ?
H51 C5 H52 104.9(14) . . ?
N2 C6 H61 110.2(12) . . ?
N2 C6 H62 108.3(15) . . ?
H61 C6 H62 110.5(18) . . ?
N2 C6 H63 110.7(11) . . ?
H61 C6 H63 109.1(16) . . ?
H62 C6 H63 108.0(19) . . ?
N2 C7 H71 111.0(14) . . ?
N2 C7 H72 110.2(12) . . ?
H71 C7 H72 104.2(18) . . ?
N2 C7 H73 109.9(12) . . ?
H71 C7 H73 109.9(17) . . ?
H72 C7 H73 111.4(17) . . ?

loop_
_geom_bond_atom_site_label_1
_geom_bond_atom_site_label_2
_geom_bond_distance
_geom_bond_site_symmetry_2
_geom_bond_publ_flag
Ga1 N1 1.9948(13) . ?
Ga1 N1 2.0088(14) 3_675 ?
Ga1 Ga1 2.8689(4) 3_675 ?
Ga1 H1 1.50(2) . ?
Ga1 H2 1.50(2) . ?
N1 C1 1.483(2) . ?
N1 Ga1 2.0088(14) 3_675 ?
N1 H1N 0.80(2) . ?
N2 C6 1.461(2) . ?
N2 C7 1.462(2) . ?
N2 C5 1.476(2) . ?
C1 C2 1.532(2) . ?
C1 H11 0.96(2) . ?
C1 H12 0.93(2) . ?
C2 C3 1.531(2) . ?
C2 C4 1.535(3) . ?
C2 C5 1.542(2) . ?
C3 H31 0.96(2) . ?
C3 H32 0.96(2) . ?
C3 H33 0.93(2) . ?
C4 H41 0.95(2) . ?
C4 H42 0.95(2) . ?
C4 H43 0.95(2) . ?
C5 H51 1.02(2) . ?
C5 H52 0.94(2) . ?
C6 H61 1.00(2) . ?
C6 H62 0.91(2) . ?
C6 H63 1.04(2) . ?
C7 H71 0.97(3) . ?
C7 H72 0.95(2) . ?
C7 H73 0.98(2) . ?

loop_
_geom_torsion_atom_site_label_1
_geom_torsion_atom_site_label_2
_geom_torsion_atom_site_label_3
_geom_torsion_atom_site_label_4
_geom_torsion
_geom_torsion_site_symmetry_1
_geom_torsion_site_symmetry_2
_geom_torsion_site_symmetry_3
_geom_torsion_site_symmetry_4
_geom_torsion_publ_flag
N1 Ga1 N1 C1 -122.74(13) 3_675 . . . ?
Ga1 Ga1 N1 C1 -122.75(13) 3_675 . . . ?
N1 Ga1 N1 Ga1 0.0 3_675 . . 3_675 ?
Ga1 Ga1 N1 Ga1 0.0 3_675 . . 3_675 ?
Ga1 N1 C1 C2 -159.77(11) . . . . ?
Ga1 N1 C1 C2 92.08(15) 3_675 . . . ?
N1 C1 C2 C3 -56.4(2) . . . . ?
N1 C1 C2 C4 -175.4(2) . . . . ?
N1 C1 C2 C5 68.9(2) . . . . ?
C6 N2 C5 C2 142.8(2) . . . . ?
C7 N2 C5 C2 -96.1(2) . . . . ?
C3 C2 C5 N2 60.4(2) . . . . ?
C1 C2 C5 N2 -63.9(2) . . . . ?
C4 C2 C5 N2 179.7(2) . . . . ?
